data_7216865
loop_
_publ_author_name
'Liang, Ji-Lei'
'Lu, Yu-Kun'
'Zhao, Jin-chong'
'Li, Xue-Hui'
'Pan, Yuan'
'Wu, Meng-Meng'
'Liu, Yun-Qi'
'Liu, Chen-Guang'

_publ_section_title
;
 A novel POMos-based hybrid with penta-coordinated Mo in trigonal
 bipyramid: structure and an efficient precursor for hydrodesulfurization
 catalyst
;
_journal_issue 53
_journal_name_full 'RSC Advances'
_journal_page_first 27787
_journal_paper_doi 10.1039/c4ra02696a
_journal_volume 4
_journal_year 2014
_chemical_formula_moiety 'C15 H12 Mo2 N3 Ni O7'
_chemical_formula_sum 'C15 H12 Mo2 N3 Ni O7'
_chemical_formula_weight 596.87
_chemical_name_systematic
; 
 ? 
;
_space_group_IT_number 2
_symmetry_cell_setting triclinic
_symmetry_space_group_name_Hall '-P 1'
_symmetry_space_group_name_H-M 'P -1'
_atom_sites_solution_hydrogens geom
_atom_sites_solution_primary direct
_atom_sites_solution_secondary difmap
_audit_creation_method SHELXL-97
_cell_angle_alpha 98.021(8)
_cell_angle_beta 90.098(6)
_cell_angle_gamma 106.227(8)
_cell_formula_units_Z 2
_cell_length_a 7.1747(5)
_cell_length_b 11.1258(13)
_cell_length_c 11.4017(8)
_cell_measurement_temperature 293(2)
_cell_volume 864.53(14)
_computing_structure_refinement 'SHELXL-97 (Sheldrick, 1997)'
_computing_structure_solution 'SHELXS-97 (Sheldrick, 1990)'
_diffrn_ambient_temperature 293(2)
_diffrn_measured_fraction_theta_full 0.999
_diffrn_measured_fraction_theta_max 0.999
_diffrn_radiation_monochromator graphite
_diffrn_radiation_source 'fine-focus sealed tube'
_diffrn_radiation_type MoK\a
_diffrn_radiation_wavelength 0.71073
_diffrn_reflns_av_R_equivalents 0.0234
_diffrn_reflns_av_sigmaI/netI 0.0478
_diffrn_reflns_limit_h_max 8
_diffrn_reflns_limit_h_min -8
_diffrn_reflns_limit_k_max 13
_diffrn_reflns_limit_k_min -12
_diffrn_reflns_limit_l_max 13
_diffrn_reflns_limit_l_min -13
_diffrn_reflns_number 4971
_diffrn_reflns_theta_full 25.20
_diffrn_reflns_theta_max 25.20
_diffrn_reflns_theta_min 2.83
_exptl_absorpt_coefficient_mu 2.553
_exptl_absorpt_correction_T_max 0.755
_exptl_absorpt_correction_T_min 0.678
_exptl_absorpt_correction_type empirical
_exptl_absorpt_process_details '(ABSCOR; Higashi, 1995)'
_exptl_crystal_colour black
_exptl_crystal_density_diffrn 2.293
_exptl_crystal_density_method 'not measured'
_exptl_crystal_description block
_exptl_crystal_F_000 582
_exptl_crystal_size_max 0.16
_exptl_crystal_size_mid 0.13
_exptl_crystal_size_min 0.11
_refine_diff_density_max 1.630
_refine_diff_density_min -0.753
_refine_diff_density_rms 0.138
_refine_ls_extinction_method none
_refine_ls_goodness_of_fit_ref 1.021
_refine_ls_hydrogen_treatment mixed
_refine_ls_matrix_type full
_refine_ls_number_parameters 256
_refine_ls_number_reflns 3110
_refine_ls_number_restraints 0
_refine_ls_restrained_S_all 1.021
_refine_ls_R_factor_all 0.0537
_refine_ls_R_factor_gt 0.0370
_refine_ls_shift/su_max 0.001
_refine_ls_shift/su_mean 0.000
_refine_ls_structure_factor_coef Fsqd
_refine_ls_weighting_details 'calc w=1/[\s^2^(Fo^2^)+(0.0386P)^2^+0.0000P] where P=(Fo^2^+2Fc^2^)/3'
_refine_ls_weighting_scheme calc
_refine_ls_wR_factor_gt 0.0833
_refine_ls_wR_factor_ref 0.0925
_reflns_number_gt 2291
_reflns_number_total 3110
_reflns_threshold_expression >2sigma(I)
_cod_data_source_file c4ra02696a2.cif
_cod_data_source_block 3
_cod_original_cell_volume 864.53(13)
_cod_database_code 7216865

loop_
_symmetry_equiv_pos_as_xyz
'x, y, z'
'-x, -y, -z'

loop_
_atom_site_label
_atom_site_type_symbol
_atom_site_fract_x
_atom_site_fract_y
_atom_site_fract_z
_atom_site_U_iso_or_equiv
_atom_site_adp_type
_atom_site_occupancy
_atom_site_symmetry_multiplicity
_atom_site_calc_flag
_atom_site_refinement_flags
Mo1 Mo 1.24845(5) 0.09589(4) 0.27205(3) 0.01241(14) Uani 1 1 d .
Mo2 Mo 0.75984(5) -0.09719(4) 0.22727(3) 0.01273(14) Uani 1 1 d .
Ni1 Ni 0.5000 0.0000 0.5000 0.0124(2) Uani 1 2 d S
Ni2 Ni 0.5000 0.0000 0.0000 0.0122(2) Uani 1 2 d S
O2 O 1.3716(4) 0.0508(3) 0.1485(3) 0.0207(8) Uani 1 1 d .
O3 O 1.3313(4) 0.0913(3) 0.4165(3) 0.0185(8) Uani 1 1 d .
O4 O 1.0259(4) -0.0549(3) 0.2573(3) 0.0220(8) Uani 1 1 d .
O7 O 0.6449(4) -0.0358(3) 0.3466(3) 0.0202(8) Uani 1 1 d .
O6 O 0.7088(5) -0.0426(3) 0.0988(3) 0.0218(8) Uani 1 1 d .
O1 O 1.1174(4) 0.2027(4) 0.2592(3) 0.0269(9) Uani 1 1 d .
O5 O 0.6712(5) -0.2596(3) 0.2059(3) 0.0262(9) Uani 1 1 d .
N1 N 1.5059(6) 0.2783(4) 0.2943(4) 0.0193(10) Uani 1 1 d .
N2 N 2.2789(5) 0.8352(4) 0.4505(3) 0.0169(9) Uani 1 1 d .
N3 N 0.3152(6) -0.1884(4) -0.0049(3) 0.0194(10) Uani 1 1 d .
C1 C 1.6900(7) 0.2742(5) 0.2941(4) 0.0216(12) Uani 1 1 d .
H1 H 1.7153 0.1963 0.2762 0.026 Uiso 1 1 calc R
C2 C 1.8434(7) 0.3816(5) 0.3195(4) 0.0236(12) Uani 1 1 d .
H2 H 1.9696 0.3748 0.3195 0.028 Uiso 1 1 calc R
C3 C 1.8131(7) 0.4989(5) 0.3449(4) 0.0209(12) Uani 1 1 d .
C4 C 1.6204(7) 0.5020(5) 0.3410(6) 0.0365(16) Uani 1 1 d .
H4 H 1.5904 0.5787 0.3550 0.044 Uiso 1 1 calc R
C5 C 1.4759(7) 0.3908(6) 0.3162(5) 0.0364(16) Uani 1 1 d .
H5 H 1.3481 0.3947 0.3147 0.044 Uiso 1 1 calc R
C6 C 2.3103(7) 0.7340(5) 0.3854(5) 0.0273(13) Uani 1 1 d .
H6 H 2.4365 0.7369 0.3646 0.033 Uiso 1 1 calc R
C7 C 2.1626(7) 0.6248(5) 0.3475(5) 0.0266(13) Uani 1 1 d .
H7 H 2.1906 0.5566 0.3015 0.032 Uiso 1 1 calc R
C8 C 1.9726(7) 0.6170(5) 0.3781(4) 0.0199(12) Uani 1 1 d .
C9 C 1.9419(7) 0.7229(5) 0.4445(4) 0.0203(12) Uani 1 1 d .
H9 H 1.8173 0.7223 0.4675 0.024 Uiso 1 1 calc R
C10 C 2.0950(7) 0.8294(5) 0.4768(4) 0.0185(12) Uani 1 1 d .
H10 H 2.0695 0.9005 0.5189 0.022 Uiso 1 1 calc R
C11 C 0.3818(7) -0.2884(5) -0.0124(5) 0.0265(13) Uani 1 1 d .
H11 H 0.5151 -0.2755 -0.0178 0.032 Uiso 1 1 calc R
C12 C 0.2668(7) -0.4105(5) -0.0127(5) 0.0300(14) Uani 1 1 d .
H12 H 0.3226 -0.4771 -0.0204 0.036 Uiso 1 1 calc R
C13 C 0.0655(7) -0.4344(5) -0.0014(4) 0.0212(12) Uani 1 1 d .
C14 C -0.0026(8) -0.3295(6) 0.0064(5) 0.0348(15) Uani 1 1 d .
H14 H -0.1349 -0.3391 0.0136 0.042 Uiso 1 1 calc R
C15 C 0.1220(7) -0.2103(6) 0.0039(5) 0.0296(14) Uani 1 1 d .
H15 H 0.0700 -0.1421 0.0084 0.036 Uiso 1 1 calc R

loop_
_atom_site_aniso_label
_atom_site_aniso_U_11
_atom_site_aniso_U_22
_atom_site_aniso_U_33
_atom_site_aniso_U_23
_atom_site_aniso_U_13
_atom_site_aniso_U_12
Mo1 0.0106(2) 0.0131(3) 0.0135(2) 0.00170(17) 0.00071(17) 0.00332(18)
Mo2 0.0103(2) 0.0133(3) 0.0133(2) 0.00177(18) 0.00028(17) 0.00121(18)
Ni1 0.0101(4) 0.0131(5) 0.0128(5) 0.0010(4) 0.0009(4) 0.0013(4)
Ni2 0.0121(4) 0.0115(5) 0.0111(5) 0.0018(4) 0.0011(4) 0.0002(4)
O2 0.0216(19) 0.019(2) 0.0168(19) -0.0038(15) 0.0052(16) 0.0010(17)
O3 0.0153(16) 0.024(2) 0.0160(18) 0.0052(15) 0.0008(14) 0.0046(16)
O4 0.0168(17) 0.024(2) 0.024(2) 0.0037(16) -0.0006(15) 0.0033(16)
O7 0.0191(18) 0.022(2) 0.0181(19) -0.0013(15) 0.0042(15) 0.0050(16)
O6 0.0175(17) 0.029(2) 0.0207(19) 0.0084(16) -0.0030(15) 0.0070(16)
O1 0.0185(18) 0.028(2) 0.039(2) 0.0030(18) -0.0019(17) 0.0137(17)
O5 0.0221(19) 0.019(2) 0.034(2) -0.0011(16) 0.0029(17) 0.0012(17)
N1 0.018(2) 0.016(3) 0.021(2) 0.0023(19) 0.0004(19) 0.0022(19)
N2 0.015(2) 0.015(2) 0.020(2) 0.0040(18) 0.0005(18) 0.0042(19)
N3 0.022(2) 0.015(2) 0.016(2) 0.0005(18) 0.0018(19) -0.0021(19)
C1 0.023(3) 0.014(3) 0.030(3) 0.000(2) 0.002(2) 0.010(2)
C2 0.023(3) 0.017(3) 0.031(3) 0.002(2) -0.002(2) 0.008(2)
C3 0.020(3) 0.015(3) 0.026(3) 0.004(2) 0.000(2) 0.001(2)
C4 0.021(3) 0.010(3) 0.077(5) 0.003(3) 0.003(3) 0.003(2)
C5 0.016(3) 0.025(4) 0.067(5) 0.002(3) -0.003(3) 0.006(3)
C6 0.021(3) 0.021(3) 0.042(4) 0.006(3) 0.010(3) 0.008(2)
C7 0.028(3) 0.013(3) 0.037(3) -0.001(2) 0.008(3) 0.004(2)
C8 0.019(3) 0.015(3) 0.026(3) 0.005(2) 0.003(2) 0.005(2)
C9 0.014(2) 0.021(3) 0.026(3) 0.005(2) 0.003(2) 0.004(2)
C10 0.017(3) 0.015(3) 0.023(3) 0.001(2) -0.003(2) 0.005(2)
C11 0.019(3) 0.021(3) 0.038(3) 0.008(3) -0.004(2) 0.002(2)
C12 0.026(3) 0.019(3) 0.045(4) 0.006(3) -0.003(3) 0.006(3)
C13 0.022(3) 0.016(3) 0.020(3) 0.005(2) 0.003(2) -0.004(2)
C14 0.019(3) 0.025(4) 0.054(4) -0.002(3) 0.017(3) -0.001(3)
C15 0.022(3) 0.021(3) 0.045(4) 0.003(3) 0.014(3) 0.005(3)

loop_
_atom_type_symbol
_atom_type_description
_atom_type_scat_dispersion_real
_atom_type_scat_dispersion_imag
_atom_type_scat_source
C C 0.0033 0.0016 'International Tables Vol C Tables 4.2.6.8 and 6.1.1.4'
H H 0.0000 0.0000 'International Tables Vol C Tables 4.2.6.8 and 6.1.1.4'
Mo Mo -1.6832 0.6857 'International Tables Vol C Tables 4.2.6.8 and 6.1.1.4'
N N 0.0061 0.0033 'International Tables Vol C Tables 4.2.6.8 and 6.1.1.4'
O O 0.0106 0.0060 'International Tables Vol C Tables 4.2.6.8 and 6.1.1.4'
Ni Ni 0.3393 1.1124 'International Tables Vol C Tables 4.2.6.8 and 6.1.1.4'

loop_
_geom_angle_atom_site_label_1
_geom_angle_atom_site_label_2
_geom_angle_atom_site_label_3
_geom_angle
_geom_angle_site_symmetry_1
_geom_angle_site_symmetry_3
O1 Mo1 O2 118.03(17) . .
O1 Mo1 O3 116.16(17) . .
O2 Mo1 O3 120.53(15) . .
O1 Mo1 O4 96.55(15) . .
O2 Mo1 O4 98.18(15) . .
O3 Mo1 O4 98.28(14) . .
O1 Mo1 N1 81.99(15) . .
O2 Mo1 N1 83.85(15) . .
O3 Mo1 N1 81.08(14) . .
O4 Mo1 N1 177.90(15) . .
O5 Mo2 O6 108.19(16) . .
O5 Mo2 O7 108.80(17) . .
O6 Mo2 O7 110.08(16) . .
O5 Mo2 O4 108.21(16) . .
O6 Mo2 O4 110.34(15) . .
O7 Mo2 O4 111.14(14) . .
N2 Ni1 N2 180.0 2_866 1_345
N2 Ni1 O7 90.79(14) 2_866 2_656
N2 Ni1 O7 89.21(14) 1_345 2_656
N2 Ni1 O7 89.21(14) 2_866 .
N2 Ni1 O7 90.79(14) 1_345 .
O7 Ni1 O7 180.0 2_656 .
N2 Ni1 O3 93.42(14) 2_866 1_455
N2 Ni1 O3 86.58(14) 1_345 1_455
O7 Ni1 O3 86.92(13) 2_656 1_455
O7 Ni1 O3 93.08(13) . 1_455
N2 Ni1 O3 86.58(14) 2_866 2_756
N2 Ni1 O3 93.42(14) 1_345 2_756
O7 Ni1 O3 93.08(13) 2_656 2_756
O7 Ni1 O3 86.92(13) . 2_756
O3 Ni1 O3 180.00(15) 1_455 2_756
O2 Ni2 O2 180.000(1) 1_455 2_755
O2 Ni2 O6 88.92(13) 1_455 2_655
O2 Ni2 O6 91.08(13) 2_755 2_655
O2 Ni2 O6 91.08(13) 1_455 .
O2 Ni2 O6 88.92(13) 2_755 .
O6 Ni2 O6 180.0(2) 2_655 .
O2 Ni2 N3 91.54(14) 1_455 2_655
O2 Ni2 N3 88.46(14) 2_755 2_655
O6 Ni2 N3 90.34(14) 2_655 2_655
O6 Ni2 N3 89.66(14) . 2_655
O2 Ni2 N3 88.46(14) 1_455 .
O2 Ni2 N3 91.54(14) 2_755 .
O6 Ni2 N3 89.66(14) 2_655 .
O6 Ni2 N3 90.34(14) . .
N3 Ni2 N3 180.0(2) 2_655 .
Mo1 O2 Ni2 176.48(19) . 1_655
Mo1 O3 Ni1 138.7(2) . 1_655
Mo2 O4 Mo1 138.2(2) . .
Mo2 O7 Ni1 167.9(2) . .
Mo2 O6 Ni2 145.9(2) . .
C5 N1 C1 117.2(4) . .
C5 N1 Mo1 120.9(3) . .
C1 N1 Mo1 121.7(4) . .
C6 N2 C10 117.3(4) . .
C6 N2 Ni1 122.0(3) . 1_765
C10 N2 Ni1 120.6(4) . 1_765
C11 N3 C15 116.3(5) . .
C11 N3 Ni2 123.0(3) . .
C15 N3 Ni2 120.7(4) . .
N1 C1 C2 122.0(5) . .
N1 C1 H1 119.0 . .
C2 C1 H1 119.0 . .
C3 C2 C1 121.0(5) . .
C3 C2 H2 119.5 . .
C1 C2 H2 119.5 . .
C2 C3 C4 116.2(5) . .
C2 C3 C8 123.2(5) . .
C4 C3 C8 120.6(5) . .
C5 C4 C3 119.2(5) . .
C5 C4 H4 120.4 . .
C3 C4 H4 120.4 . .
N1 C5 C4 124.3(5) . .
N1 C5 H5 117.9 . .
C4 C5 H5 117.9 . .
N2 C6 C7 122.8(5) . .
N2 C6 H6 118.6 . .
C7 C6 H6 118.6 . .
C6 C7 C8 120.0(5) . .
C6 C7 H7 120.0 . .
C8 C7 H7 120.0 . .
C9 C8 C7 116.6(5) . .
C9 C8 C3 121.9(5) . .
C7 C8 C3 121.4(5) . .
C10 C9 C8 120.2(5) . .
C10 C9 H9 119.9 . .
C8 C9 H9 119.9 . .
N2 C10 C9 123.0(5) . .
N2 C10 H10 118.5 . .
C9 C10 H10 118.5 . .
N3 C11 C12 124.3(5) . .
N3 C11 H11 117.9 . .
C12 C11 H11 117.9 . .
C11 C12 C13 120.0(5) . .
C11 C12 H12 120.0 . .
C13 C12 H12 120.0 . .
C14 C13 C12 115.2(5) . .
C14 C13 C13 122.8(6) . 2_545
C12 C13 C13 122.0(6) . 2_545
C13 C14 C15 121.2(5) . .
C13 C14 H14 119.4 . .
C15 C14 H14 119.4 . .
N3 C15 C14 123.0(6) . .
N3 C15 H15 118.5 . .
C14 C15 H15 118.5 . .

loop_
_geom_bond_atom_site_label_1
_geom_bond_atom_site_label_2
_geom_bond_distance
_geom_bond_site_symmetry_2
Mo1 O1 1.730(3) .
Mo1 O2 1.753(3) .
Mo1 O3 1.762(3) .
Mo1 O4 1.953(3) .
Mo1 N1 2.314(4) .
Mo2 O5 1.722(4) .
Mo2 O6 1.738(3) .
Mo2 O7 1.748(3) .
Mo2 O4 1.853(3) .
Ni1 N2 2.068(4) 2_866
Ni1 N2 2.068(4) 1_345
Ni1 O7 2.084(3) 2_656
Ni1 O7 2.084(3) .
Ni1 O3 2.087(3) 1_455
Ni1 O3 2.087(3) 2_756
Ni2 O2 2.016(3) 1_455
Ni2 O2 2.016(3) 2_755
Ni2 O6 2.068(3) 2_655
Ni2 O6 2.068(3) .
Ni2 N3 2.138(4) 2_655
Ni2 N3 2.138(4) .
O2 Ni2 2.016(3) 1_655
O3 Ni1 2.087(3) 1_655
N1 C5 1.318(7) .
N1 C1 1.334(6) .
N2 C6 1.334(7) .
N2 C10 1.340(6) .
N2 Ni1 2.068(4) 1_765
N3 C11 1.321(7) .
N3 C15 1.345(6) .
C1 C2 1.375(7) .
C1 H1 0.9300 .
C2 C3 1.374(7) .
C2 H2 0.9300 .
C3 C4 1.393(7) .
C3 C8 1.483(7) .
C4 C5 1.368(7) .
C4 H4 0.9300 .
C5 H5 0.9300 .
C6 C7 1.385(7) .
C6 H6 0.9300 .
C7 C8 1.389(7) .
C7 H7 0.9300 .
C8 C9 1.382(7) .
C9 C10 1.377(7) .
C9 H9 0.9300 .
C10 H10 0.9300 .
C11 C12 1.379(7) .
C11 H11 0.9300 .
C12 C13 1.403(7) .
C12 H12 0.9300 .
C13 C14 1.378(8) .
C13 C13 1.504(9) 2_545
C14 C15 1.380(7) .
C14 H14 0.9300 .
C15 H15 0.9300 .
